data_2310946
loop_
_publ_author_name
'Ogren, J.R.'
'Ellis, T.G.'
'Smith, J.F.'

_publ_section_title
;
 The structure of Nb6 Sn5
;
_journal_name_full 'Acta Crystallographica (1,1948-23,1967)'
_journal_page_first 968
_journal_page_last 973
_journal_volume 18
_journal_year 1965
_chemical_formula_sum 'Nb6 Sn5'
_space_group_IT_number 71
_symmetry_space_group_name_Hall '-I 2 2'
_symmetry_space_group_name_H-M 'I m m m'
_cell_angle_alpha 90
_cell_angle_beta 90
_cell_angle_gamma 90
_cell_formula_units_Z 4
_cell_length_a 5.656
_cell_length_b 9.199
_cell_length_c 16.843
_cell_volume 876.334
_citation_journal_id_ASTM ACCRA9
_cod_data_source_file Ogren_ACCRA9_1965_859.cif
_cod_data_source_block Nb6Sn5
_cod_original_cell_volume 876.3337
_cod_database_code 2310946

loop_
_symmetry_equiv_pos_as_xyz
x,y,z
-x,-y,z
x,-y,-z
-x,y,-z
-x,-y,-z
x,y,-z
-x,y,z
x,-y,z
x+1/2,y+1/2,z+1/2
-x+1/2,-y+1/2,z+1/2
x+1/2,-y+1/2,-z+1/2
-x+1/2,y+1/2,-z+1/2
-x+1/2,-y+1/2,-z+1/2
x+1/2,y+1/2,-z+1/2
-x+1/2,y+1/2,z+1/2
x+1/2,-y+1/2,z+1/2

loop_
_atom_site_label
_atom_site_type_symbol
_atom_site_fract_x
_atom_site_fract_y
_atom_site_fract_z
_atom_site_occupancy
_atom_site_U_iso_or_equiv
Sn3 Sn 0.5 0 0.7061 1 0.0
Nb2 Nb 0 0.273 0.0853 1 0.0
Nb3 Nb 0 0 0.3469 1 0.0
Nb4 Nb 0.236 0 0 1 0.0
Sn4 Sn 0 0 0.1682 0.92 0.0
Sn2 Sn 0.256 0.5 0 1 0.0
Sn1 Sn 0 0.3073 0.3957 1 0.0
Nb1 Nb 0.25 0.25 0.25 1 0.0
